data_4100732
loop_
_publ_author_name
'Kubo, Kazuyuki'
'Jones, Nathan D.'
'Ferguson, Michael J.'
'McDonald, Robert'
'Cavell, Ronald G.'

_publ_section_title
;
Chelate and pincer carbene complexes of rhodium and platinum
 derived from hexaphenylcarbodiphosphorane, Ph3P=C=PPh3
;
_journal_name_full 'Journal of the American Chemical Society'
_journal_paper_doi 10.1021/ja0502831
_journal_year 2005
_chemical_formula_moiety 'C43 H47 P4 Rh'
_chemical_formula_sum 'C43 H47 P4 Rh'
_chemical_formula_weight 790.60
_space_group_IT_number 14
_symmetry_cell_setting monoclinic
_symmetry_space_group_name_Hall '-P 2yn'
_symmetry_space_group_name_H-M 'P 1 21/n 1'
_cell_angle_alpha 90.00
_cell_angle_beta 91.107(5)
_cell_angle_gamma 90.00
_cell_formula_units_Z 4
_cell_length_a 11.479(3)
_cell_length_b 19.374(5)
_cell_length_c 17.234(5)
_cell_measurement_temperature 193(2)
_cell_volume 3832.1(17)
_diffrn_ambient_temperature 193(2)
_exptl_crystal_density_diffrn 1.370
_cod_depositor_comments
;
The following automatic conversions were performed:
'_symmetry_cell_setting' value 'Monoclinic' changed to 'monoclinic'
according to '/home/saulius/struct/CIF-dictionaries/cif_core.dic'
dictionary named 'cif_core.dic' version 2.4.1 from 2010-06-29.

Automatic conversion script
Id: cif_fix_enum 1527 2010-12-29 10:47:43Z saulius 
;
_cod_original_sg_symbol_H-M 'P 21/n'
_cod_database_code 4100732

loop_
_symmetry_equiv_pos_as_xyz
'x, y, z'
'-x+1/2, y+1/2, -z+1/2'
'-x, -y, -z'
'x-1/2, -y-1/2, z-1/2'

loop_
_atom_site_label
_atom_site_type_symbol
_atom_site_fract_x
_atom_site_fract_y
_atom_site_fract_z
_atom_site_U_iso_or_equiv
_atom_site_adp_type
_atom_site_occupancy
_atom_site_symmetry_multiplicity
_atom_site_calc_flag
_atom_site_refinement_flags
_atom_site_disorder_assembly
_atom_site_disorder_group
Rh Rh 0.615768(19) 0.184260(12) 0.205180(13) 0.02831(9) Uani 1 1 d . . .
H1 H 0.727(3) 0.201(2) 0.168(2) 0.055(11) Uiso 1 1 d . . .
P1 P 0.46839(7) 0.12934(4) 0.34796(4) 0.02740(17) Uani 1 1 d . . .
P2 P 0.33599(6) 0.18760(4) 0.20179(4) 0.02411(16) Uani 1 1 d . . .
P3 P 0.61414(7) 0.08720(4) 0.13004(5) 0.03390(19) Uani 1 1 d . . .
P4 P 0.65969(7) 0.28778(4) 0.26327(5) 0.03435(19) Uani 1 1 d . . .
C1 C 0.4476(2) 0.16569(15) 0.26082(16) 0.0273(6) Uani 1 1 d . . .
C2 C 0.5398(3) 0.01082(18) 0.1656(2) 0.0494(9) Uani 1 1 d . . .
H2A H 0.5450 -0.0263 0.1271 0.059 Uiso 1 1 calc R . .
H2B H 0.4578 0.0218 0.1743 0.059 Uiso 1 1 calc R . .
H2C H 0.5768 -0.0042 0.2145 0.059 Uiso 1 1 calc R . .
C3 C 0.7563(3) 0.0497(2) 0.1100(2) 0.0521(9) Uani 1 1 d . . .
H3A H 0.7461 0.0093 0.0762 0.063 Uiso 1 1 calc R . .
H3B H 0.7943 0.0356 0.1588 0.063 Uiso 1 1 calc R . .
H3C H 0.8047 0.0840 0.0841 0.063 Uiso 1 1 calc R . .
C4 C 0.5542(4) 0.0956(2) 0.0326(2) 0.0537(10) Uani 1 1 d . . .
H4A H 0.5666 0.0526 0.0040 0.064 Uiso 1 1 calc R . .
H4B H 0.5930 0.1337 0.0060 0.064 Uiso 1 1 calc R . .
H4C H 0.4705 0.1051 0.0350 0.064 Uiso 1 1 calc R . .
C5 C 0.7151(3) 0.2882(2) 0.3631(2) 0.0436(8) Uani 1 1 d . . .
H5A H 0.7382 0.3353 0.3776 0.052 Uiso 1 1 calc R . .
H5B H 0.7829 0.2576 0.3675 0.052 Uiso 1 1 calc R . .
H5C H 0.6542 0.2721 0.3977 0.052 Uiso 1 1 calc R . .
C6 C 0.7713(3) 0.3368(2) 0.2140(2) 0.0486(9) Uani 1 1 d . . .
H6A H 0.7800 0.3822 0.2386 0.058 Uiso 1 1 calc R . .
H6B H 0.7486 0.3428 0.1594 0.058 Uiso 1 1 calc R . .
H6C H 0.8456 0.3119 0.2176 0.058 Uiso 1 1 calc R . .
C7 C 0.5465(3) 0.35390(19) 0.2686(3) 0.0504(9) Uani 1 1 d . . .
H7A H 0.5815 0.3976 0.2855 0.061 Uiso 1 1 calc R . .
H7B H 0.4877 0.3396 0.3058 0.061 Uiso 1 1 calc R . .
H7C H 0.5097 0.3599 0.2172 0.061 Uiso 1 1 calc R . .
C11 C 0.6141(3) 0.09381(16) 0.34938(18) 0.0340(7) Uani 1 1 d . . .
C12 C 0.6879(3) 0.12180(16) 0.29271(18) 0.0335(7) Uani 1 1 d . . .
C13 C 0.8021(3) 0.09598(18) 0.2962(2) 0.0437(8) Uani 1 1 d . . .
H13 H 0.8574 0.1150 0.2619 0.052 Uiso 1 1 calc R . .
C14 C 0.8390(3) 0.0444(2) 0.3464(2) 0.0524(10) Uani 1 1 d . . .
H14 H 0.9168 0.0279 0.3447 0.063 Uiso 1 1 calc R . .
C15 C 0.7622(4) 0.0167(2) 0.3995(2) 0.0531(10) Uani 1 1 d . . .
H15 H 0.7864 -0.0193 0.4336 0.064 Uiso 1 1 calc R . .
C16 C 0.6504(3) 0.04237(18) 0.40205(19) 0.0424(8) Uani 1 1 d . . .
H16 H 0.5978 0.0253 0.4394 0.051 Uiso 1 1 calc R . .
C21 C 0.3636(3) 0.06327(15) 0.37570(16) 0.0313(6) Uani 1 1 d . . .
C22 C 0.3807(3) -0.00693(16) 0.36026(18) 0.0378(7) Uani 1 1 d . . .
H22 H 0.4541 -0.0226 0.3427 0.045 Uiso 1 1 calc R . .
C23 C 0.2906(3) -0.05389(18) 0.3706(2) 0.0454(8) Uani 1 1 d . . .
H23 H 0.3032 -0.1016 0.3613 0.054 Uiso 1 1 calc R . .
C24 C 0.1834(3) -0.03148(19) 0.3940(2) 0.0467(9) Uani 1 1 d . . .
H24 H 0.1214 -0.0635 0.3994 0.056 Uiso 1 1 calc R . .
C25 C 0.1653(3) 0.03774(19) 0.4097(2) 0.0447(8) Uani 1 1 d . . .
H25 H 0.0911 0.0531 0.4261 0.054 Uiso 1 1 calc R . .
C26 C 0.2555(3) 0.08461(17) 0.40167(18) 0.0374(7) Uani 1 1 d . . .
H26 H 0.2433 0.1318 0.4140 0.045 Uiso 1 1 calc R . .
C31 C 0.4599(3) 0.18701(15) 0.43169(17) 0.0303(6) Uani 1 1 d . . .
C32 C 0.3996(3) 0.24913(17) 0.42446(19) 0.0397(7) Uani 1 1 d . . .
H32 H 0.3664 0.2619 0.3756 0.048 Uiso 1 1 calc R . .
C33 C 0.3873(3) 0.2928(2) 0.4880(2) 0.0508(9) Uani 1 1 d . . .
H33 H 0.3449 0.3347 0.4825 0.061 Uiso 1 1 calc R . .
C34 C 0.4366(3) 0.2753(2) 0.5587(2) 0.0470(9) Uani 1 1 d . . .
H34 H 0.4297 0.3055 0.6018 0.056 Uiso 1 1 calc R . .
C35 C 0.4960(3) 0.2139(2) 0.56665(19) 0.0453(8) Uani 1 1 d . . .
H35 H 0.5289 0.2015 0.6157 0.054 Uiso 1 1 calc R . .
C36 C 0.5083(3) 0.16984(19) 0.50415(18) 0.0380(7) Uani 1 1 d . . .
H36 H 0.5499 0.1278 0.5105 0.046 Uiso 1 1 calc R . .
C41 C 0.3967(3) 0.24080(15) 0.12705(16) 0.0283(6) Uani 1 1 d . . .
C42 C 0.5204(3) 0.23911(15) 0.12235(17) 0.0309(6) Uani 1 1 d . . .
C43 C 0.5650(3) 0.27727(17) 0.05895(19) 0.0400(7) Uani 1 1 d . . .
H43 H 0.6469 0.2784 0.0522 0.048 Uiso 1 1 calc R . .
C44 C 0.4950(4) 0.31255(17) 0.0070(2) 0.0451(9) Uani 1 1 d . . .
H44 H 0.5297 0.3362 -0.0349 0.054 Uiso 1 1 calc R . .
C45 C 0.3750(3) 0.31451(16) 0.01429(19) 0.0401(8) Uani 1 1 d . . .
H45 H 0.3277 0.3400 -0.0213 0.048 Uiso 1 1 calc R . .
C46 C 0.3257(3) 0.27809(16) 0.07505(18) 0.0349(7) Uani 1 1 d . . .
H46 H 0.2436 0.2785 0.0813 0.042 Uiso 1 1 calc R . .
C51 C 0.2153(2) 0.23552(15) 0.24467(16) 0.0277(6) Uani 1 1 d . . .
C52 C 0.2285(3) 0.30561(16) 0.26106(19) 0.0335(7) Uani 1 1 d . . .
H52 H 0.2963 0.3290 0.2445 0.040 Uiso 1 1 calc R . .
C53 C 0.1446(3) 0.34158(18) 0.3009(2) 0.0415(8) Uani 1 1 d . . .
H53 H 0.1547 0.3894 0.3109 0.050 Uiso 1 1 calc R . .
C54 C 0.0463(3) 0.30819(19) 0.3261(2) 0.0447(8) Uani 1 1 d . . .
H54 H -0.0102 0.3325 0.3550 0.054 Uiso 1 1 calc R . .
C55 C 0.0305(3) 0.2392(2) 0.3091(2) 0.0443(8) Uani 1 1 d . . .
H55 H -0.0381 0.2164 0.3254 0.053 Uiso 1 1 calc R . .
C56 C 0.1134(3) 0.20275(17) 0.26857(19) 0.0350(7) Uani 1 1 d . . .
H56 H 0.1011 0.1553 0.2570 0.042 Uiso 1 1 calc R . .
C61 C 0.2553(2) 0.11724(15) 0.15182(17) 0.0290(6) Uani 1 1 d . . .
C62 C 0.2306(3) 0.05692(16) 0.19240(19) 0.0375(7) Uani 1 1 d . . .
H62 H 0.2611 0.0509 0.2436 0.045 Uiso 1 1 calc R . .
C63 C 0.1619(3) 0.00550(18) 0.1591(2) 0.0442(8) Uani 1 1 d . . .
H63 H 0.1445 -0.0349 0.1879 0.053 Uiso 1 1 calc R . .
C64 C 0.1192(3) 0.01296(19) 0.0845(2) 0.0461(8) Uani 1 1 d . . .
H64 H 0.0727 -0.0223 0.0614 0.055 Uiso 1 1 calc R . .
C65 C 0.1443(3) 0.07189(19) 0.0436(2) 0.0463(8) Uani 1 1 d . . .
H65 H 0.1149 0.0771 -0.0079 0.056 Uiso 1 1 calc R . .
C66 C 0.2121(3) 0.12373(17) 0.07681(18) 0.0368(7) Uani 1 1 d . . .
H66 H 0.2289 0.1640 0.0477 0.044 Uiso 1 1 calc R . .

loop_
_atom_site_aniso_label
_atom_site_aniso_U_11
_atom_site_aniso_U_22
_atom_site_aniso_U_33
_atom_site_aniso_U_23
_atom_site_aniso_U_13
_atom_site_aniso_U_12
Rh 0.02705(14) 0.02841(15) 0.02964(15) -0.00209(9) 0.00481(9) -0.00007(8)
P1 0.0334(4) 0.0288(4) 0.0200(4) -0.0001(3) 0.0002(3) 0.0017(3)
P2 0.0271(4) 0.0257(4) 0.0196(4) 0.0009(3) 0.0021(3) 0.0004(3)
P3 0.0402(4) 0.0323(4) 0.0295(4) -0.0041(3) 0.0079(3) 0.0002(3)
P4 0.0306(4) 0.0308(4) 0.0417(5) -0.0040(3) 0.0003(3) -0.0013(3)
C1 0.0298(14) 0.0298(15) 0.0226(14) 0.0018(11) 0.0039(11) 0.0013(11)
C2 0.062(2) 0.0347(19) 0.052(2) -0.0071(16) 0.0167(18) -0.0072(16)
C3 0.053(2) 0.051(2) 0.054(2) -0.0150(18) 0.0177(18) 0.0034(17)
C4 0.080(3) 0.046(2) 0.0347(19) -0.0069(16) -0.0054(19) 0.0017(19)
C5 0.0384(17) 0.050(2) 0.0423(19) -0.0094(16) 0.0001(15) -0.0037(15)
C6 0.049(2) 0.043(2) 0.054(2) 0.0012(17) 0.0032(17) -0.0126(16)
C7 0.0433(19) 0.0356(19) 0.072(3) -0.0121(18) -0.0045(18) 0.0081(15)
C11 0.0399(16) 0.0339(17) 0.0281(16) -0.0048(12) -0.0074(13) 0.0070(13)
C12 0.0337(15) 0.0336(16) 0.0329(16) -0.0086(13) -0.0048(13) 0.0050(12)
C13 0.0372(17) 0.045(2) 0.049(2) -0.0141(16) -0.0040(15) 0.0063(15)
C14 0.049(2) 0.053(2) 0.054(2) -0.0156(18) -0.0194(18) 0.0230(18)
C15 0.067(2) 0.051(2) 0.041(2) -0.0077(17) -0.0200(19) 0.0249(19)
C16 0.056(2) 0.0413(19) 0.0294(17) -0.0036(14) -0.0062(15) 0.0113(16)
C21 0.0446(16) 0.0294(16) 0.0197(14) 0.0040(11) -0.0021(12) -0.0029(13)
C22 0.0523(19) 0.0334(17) 0.0277(16) 0.0022(13) -0.0008(14) -0.0006(14)
C23 0.070(2) 0.0306(17) 0.0349(18) 0.0052(14) -0.0033(17) -0.0037(16)
C24 0.058(2) 0.0400(19) 0.042(2) 0.0059(15) -0.0021(17) -0.0151(16)
C25 0.0467(19) 0.048(2) 0.0396(19) 0.0044(15) 0.0050(15) -0.0093(16)
C26 0.0495(18) 0.0321(17) 0.0306(16) 0.0034(12) 0.0018(14) -0.0036(14)
C31 0.0315(15) 0.0352(17) 0.0243(15) -0.0027(12) 0.0050(12) -0.0040(12)
C32 0.0520(19) 0.0366(18) 0.0304(16) -0.0035(13) -0.0009(14) 0.0045(15)
C33 0.062(2) 0.042(2) 0.048(2) -0.0109(17) 0.0050(18) 0.0103(18)
C34 0.0444(19) 0.061(2) 0.0362(18) -0.0200(16) 0.0065(15) -0.0021(17)
C35 0.0391(18) 0.070(3) 0.0267(17) -0.0102(16) 0.0001(14) 0.0009(17)
C36 0.0379(17) 0.050(2) 0.0264(16) -0.0046(13) 0.0004(13) 0.0044(14)
C41 0.0378(15) 0.0254(14) 0.0218(14) 0.0003(11) 0.0047(12) -0.0005(12)
C42 0.0382(15) 0.0269(15) 0.0278(15) -0.0016(12) 0.0071(12) -0.0027(12)
C43 0.0454(18) 0.0381(18) 0.0371(18) 0.0025(14) 0.0141(15) -0.0064(14)
C44 0.070(2) 0.0361(19) 0.0295(17) 0.0057(13) 0.0162(17) -0.0052(16)
C45 0.060(2) 0.0333(18) 0.0268(16) 0.0037(12) 0.0005(15) 0.0039(14)
C46 0.0450(17) 0.0318(16) 0.0280(15) 0.0013(12) 0.0002(13) 0.0016(13)
C51 0.0293(14) 0.0321(15) 0.0218(13) 0.0015(11) 0.0013(11) 0.0024(11)
C52 0.0287(15) 0.0338(17) 0.0380(17) -0.0016(13) 0.0024(13) 0.0011(12)
C53 0.0406(17) 0.0362(18) 0.048(2) -0.0063(15) 0.0053(15) 0.0058(14)
C54 0.0405(18) 0.050(2) 0.044(2) -0.0079(16) 0.0100(15) 0.0070(15)
C55 0.0372(17) 0.049(2) 0.047(2) 0.0011(16) 0.0149(15) -0.0014(15)
C56 0.0376(16) 0.0340(17) 0.0338(17) 0.0005(13) 0.0095(13) -0.0006(13)
C61 0.0302(14) 0.0279(15) 0.0288(15) -0.0046(11) 0.0004(12) 0.0001(11)
C62 0.0455(17) 0.0356(17) 0.0311(16) 0.0014(13) -0.0062(14) -0.0050(14)
C63 0.0480(19) 0.0351(18) 0.049(2) 0.0025(15) -0.0018(16) -0.0087(15)
C64 0.0444(19) 0.0410(19) 0.053(2) -0.0109(16) -0.0121(16) -0.0037(15)
C65 0.055(2) 0.048(2) 0.0350(18) -0.0073(15) -0.0130(16) 0.0007(16)
C66 0.0448(17) 0.0369(18) 0.0285(16) -0.0027(13) -0.0018(13) 0.0014(14)

loop_
_geom_bond_atom_site_label_1
_geom_bond_atom_site_label_2
_geom_bond_distance
_geom_bond_site_symmetry_2
_geom_bond_publ_flag
Rh C42 2.075(3) . ?
Rh C12 2.092(3) . ?
Rh C1 2.202(3) . ?
Rh P3 2.2832(9) . ?
Rh P4 2.2934(10) . ?
P1 C1 1.672(3) . ?
P1 C11 1.809(3) . ?
P1 C21 1.826(3) . ?
P1 C31 1.829(3) . ?
P2 C1 1.675(3) . ?
P2 C41 1.801(3) . ?
P2 C51 1.835(3) . ?
P2 C61 1.851(3) . ?
P3 C4 1.810(4) . ?
P3 C2 1.820(4) . ?
P3 C3 1.825(4) . ?
P4 C6 1.818(4) . ?
P4 C5 1.822(3) . ?
P4 C7 1.828(3) . ?
C11 C16 1.406(4) . ?
C11 C12 1.414(5) . ?
C12 C13 1.403(4) . ?
C13 C14 1.383(5) . ?
C14 C15 1.390(6) . ?
C15 C16 1.377(5) . ?
C21 C26 1.391(5) . ?
C21 C22 1.400(4) . ?
C22 C23 1.392(5) . ?
C23 C24 1.373(5) . ?
C24 C25 1.385(5) . ?
C25 C26 1.386(5) . ?
C31 C32 1.393(4) . ?
C31 C36 1.397(4) . ?
C32 C33 1.393(5) . ?
C33 C34 1.376(5) . ?
C34 C35 1.378(5) . ?
C35 C36 1.383(5) . ?
C41 C46 1.400(4) . ?
C41 C42 1.424(4) . ?
C42 C43 1.423(4) . ?
C43 C44 1.373(5) . ?
C44 C45 1.386(6) . ?
C45 C46 1.392(5) . ?
C51 C52 1.395(4) . ?
C51 C56 1.399(4) . ?
C52 C53 1.382(4) . ?
C53 C54 1.378(5) . ?
C54 C55 1.380(5) . ?
C55 C56 1.385(5) . ?
C61 C66 1.382(4) . ?
C61 C62 1.394(4) . ?
C62 C63 1.388(4) . ?
C63 C64 1.374(5) . ?
C64 C65 1.375(5) . ?
C65 C66 1.387(5) . ?
